data_1554592
loop_
_publ_author_name
'Szwalbe, Agnieszka J.'
'Williams, Katherine'
'Song, Zhongshu'
'de Mattos-Shipley, Kate'
'Vincent, Jason L.'
'Bailey, Andrew M.'
'Willis, Christine L.'
'Cox, Russell J.'
'Simpson, Thomas J.'

_publ_section_title
;
 Characterisation of the biosynthetic pathway to agnestins A and B reveals
 the reductive route to chrysophanol in fungi.
;
_journal_issue 1
_journal_name_full 'Chemical science'
_journal_page_first 233
_journal_page_last 238
_journal_paper_doi 10.1039/c8sc03778g
_journal_volume 10
_journal_year 2019
_chemical_absolute_configuration unk
_chemical_formula_moiety 'C15 H12 O6, H2 O'
_chemical_formula_sum 'C15 H14 O7'
_chemical_formula_weight 306.26
_chemical_name_common 'Agnestin B'
_space_group_crystal_system monoclinic
_space_group_IT_number 4
_space_group_name_Hall 'P 2yb'
_space_group_name_H-M_alt 'P 1 21 1'
_atom_sites_solution_hydrogens mixed
_atom_sites_solution_primary dual
_audit_creation_date 2018-04-20
_audit_creation_method
;
Olex2 1.2
(compiled 2018.04.18 svn.r3501 for OlexSys, GUI svn.r5488)
;
_audit_update_record
;
2018-04-23 deposited with the CCDC.
2018-11-23 downloaded from the CCDC.
;
_cell_angle_alpha 90
_cell_angle_beta 102.455(4)
_cell_angle_gamma 90
_cell_formula_units_Z 2
_cell_length_a 7.1336(12)
_cell_length_b 7.3556(13)
_cell_length_c 13.246(2)
_cell_measurement_reflns_used 9948
_cell_measurement_temperature 100(2)
_cell_measurement_theta_max 65.91
_cell_measurement_theta_min 6.35
_cell_volume 678.7(2)
_computing_cell_refinement 'SAINT v8.37A (Bruker, 2015)'
_computing_data_collection 'Bruker Apex suite'
_computing_data_reduction 'SAINT v8.37A (Bruker, 2015)'
_computing_molecular_graphics 'Olex2 (Dolomanov et al., 2009)'
_computing_publication_material 'Olex2 (Dolomanov et al., 2009)'
_computing_structure_refinement 'ShelXL (Sheldrick, 2015)'
_computing_structure_solution 'ShelXT (Sheldrick, 2015)'
_diffrn_ambient_temperature 100(2)
_diffrn_detector 'Bruker Pt135 CCD area detector'
_diffrn_detector_type 'CCD area detector'
_diffrn_measured_fraction_theta_full 0.980
_diffrn_measured_fraction_theta_max 0.979
_diffrn_measurement_device 'Bruker Mircostar Rotating anode'
_diffrn_measurement_device_type 'Rotating anode'
_diffrn_measurement_method '\f and \w scans'
_diffrn_radiation_monochromator graphite
_diffrn_radiation_type CuK\a
_diffrn_radiation_wavelength 1.54178
_diffrn_reflns_av_R_equivalents 0.0409
_diffrn_reflns_av_unetI/netI 0.0297
_diffrn_reflns_Laue_measured_fraction_full 0.980
_diffrn_reflns_Laue_measured_fraction_max 0.979
_diffrn_reflns_limit_h_max 8
_diffrn_reflns_limit_h_min -8
_diffrn_reflns_limit_k_max 8
_diffrn_reflns_limit_k_min -7
_diffrn_reflns_limit_l_max 15
_diffrn_reflns_limit_l_min -15
_diffrn_reflns_number 11998
_diffrn_reflns_point_group_measured_fraction_full 0.893
_diffrn_reflns_point_group_measured_fraction_max 0.893
_diffrn_reflns_theta_full 66.072
_diffrn_reflns_theta_max 66.072
_diffrn_reflns_theta_min 6.354
_diffrn_source 'micro-focus rotating anode'
_diffrn_standards_number 0
_exptl_absorpt_coefficient_mu 1.027
_exptl_absorpt_correction_T_max 0.7527
_exptl_absorpt_correction_T_min 0.6306
_exptl_absorpt_correction_type multi-scan
_exptl_absorpt_process_details SADABS
_exptl_crystal_colour colourless
_exptl_crystal_colour_primary colourless
_exptl_crystal_density_diffrn 1.499
_exptl_crystal_description block
_exptl_crystal_F_000 320
_exptl_crystal_recrystallization_method 'Re-crystallisation from solvent'
_exptl_crystal_size_max 0.25
_exptl_crystal_size_mid 0.2
_exptl_crystal_size_min 0.15
_refine_diff_density_max 0.470
_refine_diff_density_min -0.289
_refine_diff_density_rms 0.076
_refine_ls_extinction_method none
_refine_ls_goodness_of_fit_ref 1.094
_refine_ls_hydrogen_treatment constr
_refine_ls_matrix_type full
_refine_ls_number_parameters 205
_refine_ls_number_reflns 2118
_refine_ls_number_restraints 1
_refine_ls_restrained_S_all 1.094
_refine_ls_R_factor_all 0.0493
_refine_ls_R_factor_gt 0.0491
_refine_ls_shift/su_max 0.000
_refine_ls_shift/su_mean 0.000
_refine_ls_structure_factor_coef Fsqd
_refine_ls_weighting_details 'w=1/[\s^2^(Fo^2^)+(0.0926P)^2^+0.4044P] where P=(Fo^2^+2Fc^2^)/3'
_refine_ls_weighting_scheme calc
_refine_ls_wR_factor_gt 0.1336
_refine_ls_wR_factor_ref 0.1338
_reflns_Friedel_coverage 0.678
_reflns_Friedel_fraction_full 0.790
_reflns_Friedel_fraction_max 0.790
_reflns_number_gt 2099
_reflns_number_total 2118
_reflns_threshold_expression 'I > 2\s(I)'
_cod_data_source_file c8sc03778g2.cif
_cod_data_source_block testm1
_cod_database_code 1554592
_shelx_shelxl_version_number 2017/1
_shelx_space_group_comment
;
The symmetry employed for this shelxl refinement is uniquely defined
by the following loop, which should always be used as a source of
symmetry information in preference to the above space-group names.
They are only intended as comments.
;
_olex2_refinement_description
;
1. Fixed Uiso
 At 1.2 times of:
  All C(H) groups, All C(H,H) groups
 At 1.5 times of:
  All C(H,H,H) groups, All O(H) groups, All O(H,H) groups
2.a Free rotating group:
 O7(H7A,H7B)
2.b Ternary CH refined with riding coordinates:
 C13(H13), C14(H14)
2.c Secondary CH2 refined with riding coordinates:
 C10(H10A,H10B)
2.d Aromatic/amide H refined with riding coordinates:
 C4(H4A), C3(H3), C2(H2)
2.e Idealised Me refined as rotating group:
 C12(H12A,H12B,H12C)
2.f Idealised tetrahedral OH refined as rotating group:
 O1(H1), O4(H4)
;
_olex2_submission_special_instructions 'No special instructions were received'

loop_
_space_group_symop_operation_xyz
'x, y, z'
'-x, y+1/2, -z'

loop_
_atom_site_label
_atom_site_type_symbol
_atom_site_fract_x
_atom_site_fract_y
_atom_site_fract_z
_atom_site_U_iso_or_equiv
_atom_site_adp_type
_atom_site_occupancy
_atom_site_site_symmetry_order
_atom_site_calc_flag
_atom_site_refinement_flags_posn
O3 O 0.7317(3) 0.7267(4) 0.53680(19) 0.0170(6) Uani 1 1 d .
O5 O 0.9127(4) 0.6448(4) 0.85320(19) 0.0207(6) Uani 1 1 d .
O1 O 0.7957(4) 0.1202(4) 0.4124(2) 0.0219(7) Uani 1 1 d .
H1 H 0.787708 0.096632 0.471838 0.033 Uiso 1 1 calc GR
O4 O 0.5622(4) 0.5049(4) 0.9045(2) 0.0229(6) Uani 1 1 d .
H4 H 0.491137 0.574581 0.926856 0.034 Uiso 1 1 calc GR
O2 O 0.7318(4) 0.1807(4) 0.5955(2) 0.0218(7) Uani 1 1 d .
O6 O 1.0367(4) 0.3650(5) 0.8556(2) 0.0314(8) Uani 1 1 d .
O7 O 0.3046(4) 0.7340(5) 0.9544(2) 0.0278(7) Uani 1 1 d .
H7A H 0.339829 0.816453 0.999447 0.042 Uiso 1 1 d G
H7B H 0.183070 0.723889 0.941978 0.042 Uiso 1 1 d G
C1 C 0.7863(5) 0.3028(6) 0.3979(3) 0.0175(9) Uani 1 1 d .
C8 C 0.7160(5) 0.4830(6) 0.6536(3) 0.0161(8) Uani 1 1 d .
C6 C 0.7567(5) 0.4194(6) 0.4787(3) 0.0159(8) Uani 1 1 d .
C13 C 0.5866(5) 0.5672(6) 0.8072(3) 0.0179(8) Uani 1 1 d .
H13 H 0.463245 0.591446 0.760006 0.021 Uiso 1 1 calc R
C7 C 0.7339(5) 0.3462(6) 0.5778(3) 0.0154(8) Uani 1 1 d .
C4 C 0.7660(5) 0.6806(6) 0.3657(3) 0.0189(9) Uani 1 1 d .
H4A H 0.759185 0.805604 0.354927 0.023 Uiso 1 1 calc R
C9 C 0.7200(5) 0.6617(6) 0.6309(3) 0.0154(8) Uani 1 1 d .
C3 C 0.7914(5) 0.5609(6) 0.2883(3) 0.0203(9) Uani 1 1 d .
H3 H 0.801252 0.607394 0.224298 0.024 Uiso 1 1 calc R
C11 C 0.7229(5) 0.7312(6) 0.8157(3) 0.0175(8) Uani 1 1 d .
C14 C 0.7046(5) 0.4280(6) 0.7627(3) 0.0173(8) Uani 1 1 d .
H14 H 0.661316 0.302556 0.767784 0.021 Uiso 1 1 calc R
C5 C 0.7515(5) 0.6051(6) 0.4594(3) 0.0164(8) Uani 1 1 d .
C2 C 0.8025(5) 0.3737(6) 0.3039(3) 0.0195(9) Uani 1 1 d .
H2 H 0.820691 0.296795 0.251110 0.023 Uiso 1 1 calc R
C10 C 0.7165(5) 0.8095(6) 0.7081(3) 0.0168(8) Uani 1 1 d .
H10A H 0.600584 0.881164 0.686479 0.020 Uiso 1 1 calc R
H10B H 0.825726 0.889237 0.710707 0.020 Uiso 1 1 calc R
C15 C 0.9029(5) 0.4649(6) 0.8284(3) 0.0221(9) Uani 1 1 d .
C12 C 0.7026(5) 0.8777(6) 0.8925(3) 0.0220(9) Uani 1 1 d .
H12A H 0.719007 0.825362 0.960279 0.033 Uiso 1 1 calc GR
H12B H 0.577356 0.931485 0.873218 0.033 Uiso 1 1 calc GR
H12C H 0.798534 0.969389 0.892956 0.033 Uiso 1 1 calc GR

loop_
_atom_site_aniso_label
_atom_site_aniso_U_11
_atom_site_aniso_U_22
_atom_site_aniso_U_33
_atom_site_aniso_U_23
_atom_site_aniso_U_13
_atom_site_aniso_U_12
O3 0.0245(13) 0.0126(14) 0.0144(12) -0.0003(11) 0.0050(9) -0.0006(11)
O5 0.0207(13) 0.0207(16) 0.0191(13) -0.0031(12) 0.0005(10) 0.0036(11)
O1 0.0330(15) 0.0125(16) 0.0193(13) -0.0031(11) 0.0035(11) 0.0020(12)
O4 0.0327(14) 0.0200(16) 0.0186(12) 0.0051(12) 0.0115(10) 0.0062(12)
O2 0.0315(14) 0.0100(16) 0.0231(13) -0.0001(11) 0.0046(11) 0.0010(12)
O6 0.0325(16) 0.033(2) 0.0250(14) -0.0036(14) -0.0026(11) 0.0158(15)
O7 0.0249(13) 0.0275(18) 0.0326(15) -0.0124(14) 0.0099(11) -0.0038(13)
C1 0.0161(17) 0.017(2) 0.0187(18) -0.0029(17) 0.0018(14) 0.0007(15)
C8 0.0182(16) 0.014(2) 0.0150(17) -0.0005(16) 0.0014(13) 0.0018(15)
C6 0.0160(16) 0.015(2) 0.0156(17) 0.0009(15) 0.0013(13) 0.0008(15)
C13 0.0214(17) 0.018(2) 0.0143(16) 0.0035(15) 0.0049(13) 0.0023(16)
C7 0.0167(17) 0.012(2) 0.0163(17) -0.0001(16) 0.0013(14) 0.0009(14)
C4 0.0239(18) 0.015(2) 0.0188(18) -0.0014(16) 0.0067(14) -0.0030(16)
C9 0.0180(17) 0.016(2) 0.0116(16) 0.0019(15) 0.0014(13) 0.0011(15)
C3 0.0228(18) 0.024(2) 0.0156(17) -0.0016(16) 0.0063(14) -0.0045(16)
C11 0.0203(16) 0.017(2) 0.0143(17) -0.0024(16) 0.0026(13) 0.0031(16)
C14 0.0223(18) 0.011(2) 0.0180(18) 0.0022(15) 0.0030(14) 0.0014(15)
C5 0.0178(18) 0.018(2) 0.0134(18) -0.0049(15) 0.0035(14) -0.0016(15)
C2 0.0196(17) 0.022(2) 0.0188(18) -0.0052(17) 0.0075(14) -0.0038(16)
C10 0.0201(17) 0.014(2) 0.0165(17) -0.0001(16) 0.0048(13) -0.0015(15)
C15 0.028(2) 0.026(3) 0.0127(16) -0.0018(16) 0.0034(14) 0.0052(19)
C12 0.0255(18) 0.021(2) 0.0192(19) -0.0026(17) 0.0045(14) 0.0011(17)

loop_
_atom_type_symbol
_atom_type_description
_atom_type_scat_dispersion_real
_atom_type_scat_dispersion_imag
_atom_type_scat_source
C C 0.0181 0.0091 'International Tables Vol C Tables 4.2.6.8 and 6.1.1.4'
H H 0.0000 0.0000 'International Tables Vol C Tables 4.2.6.8 and 6.1.1.4'
O O 0.0492 0.0322 'International Tables Vol C Tables 4.2.6.8 and 6.1.1.4'

loop_
_geom_angle_atom_site_label_1
_geom_angle_atom_site_label_2
_geom_angle_atom_site_label_3
_geom_angle
C9 O3 C5 119.2(3)
C15 O5 C11 109.9(3)
C1 O1 H1 109.5
C13 O4 H4 109.5
H7A O7 H7B 109.5
O1 C1 C6 120.1(3)
O1 C1 C2 119.4(4)
C2 C1 C6 120.5(4)
C7 C8 C14 120.4(4)
C9 C8 C7 120.9(3)
C9 C8 C14 118.6(3)
C1 C6 C7 121.2(4)
C5 C6 C1 117.2(4)
C5 C6 C7 121.7(3)
O4 C13 H13 111.8
O4 C13 C11 112.8(3)
O4 C13 C14 108.8(3)
C11 C13 H13 111.8
C14 C13 H13 111.8
C14 C13 C11 99.3(3)
O2 C7 C8 123.0(3)
O2 C7 C6 122.7(4)
C8 C7 C6 114.3(4)
C3 C4 H4A 121.5
C5 C4 H4A 121.5
C5 C4 C3 117.0(4)
O3 C9 C10 112.7(3)
C8 C9 O3 123.8(3)
C8 C9 C10 123.5(3)
C4 C3 H3 119.1
C2 C3 C4 121.8(4)
C2 C3 H3 119.1
O5 C11 C13 101.9(3)
O5 C11 C10 108.4(3)
O5 C11 C12 107.1(3)
C10 C11 C13 109.6(3)
C12 C11 C13 117.3(3)
C12 C11 C10 111.8(3)
C8 C14 C13 109.7(3)
C8 C14 H14 113.5
C13 C14 H14 113.5
C15 C14 C8 105.3(3)
C15 C14 C13 100.5(3)
C15 C14 H14 113.5
C6 C5 O3 120.0(3)
C4 C5 O3 116.3(4)
C4 C5 C6 123.8(4)
C1 C2 C3 119.7(4)
C1 C2 H2 120.1
C3 C2 H2 120.1
C9 C10 C11 111.2(3)
C9 C10 H10A 109.4
C9 C10 H10B 109.4
C11 C10 H10A 109.4
C11 C10 H10B 109.4
H10A C10 H10B 108.0
O5 C15 C14 107.8(3)
O6 C15 O5 121.9(4)
O6 C15 C14 130.4(4)
C11 C12 H12A 109.5
C11 C12 H12B 109.5
C11 C12 H12C 109.5
H12A C12 H12B 109.5
H12A C12 H12C 109.5
H12B C12 H12C 109.5

loop_
_geom_bond_atom_site_label_1
_geom_bond_atom_site_label_2
_geom_bond_distance
O3 C9 1.354(4)
O3 C5 1.390(4)
O5 C11 1.481(4)
O5 C15 1.362(5)
O1 H1 0.8200
O1 C1 1.357(5)
O4 H4 0.8200
O4 C13 1.414(4)
O2 C7 1.241(5)
O6 C15 1.197(5)
O7 H7A 0.8498
O7 H7B 0.8498
C1 C6 1.422(5)
C1 C2 1.378(5)
C8 C7 1.447(5)
C8 C9 1.350(6)
C8 C14 1.520(5)
C6 C7 1.459(5)
C6 C5 1.389(6)
C13 H13 0.9800
C13 C11 1.538(6)
C13 C14 1.523(6)
C4 H4A 0.9300
C4 C3 1.393(6)
C4 C5 1.384(5)
C9 C10 1.496(5)
C3 H3 0.9300
C3 C2 1.393(6)
C11 C10 1.529(5)
C11 C12 1.511(6)
C14 H14 0.9800
C14 C15 1.517(5)
C2 H2 0.9300
C10 H10A 0.9700
C10 H10B 0.9700
C12 H12A 0.9600
C12 H12B 0.9600
C12 H12C 0.9600
